data_7704446
loop_
_publ_author_name
'Ambrosi, Gianluca'
'Fanelli, Mirco'
'Paoli, Paola'
'Formica, Mauro'
'Paderni, Daniele'
'Rossi, Patrizia'
'Micheloni, Mauro'
'Giorgi, Luca'
'Fusi, Vieri'

_publ_section_title
;
 Zn(ii) detection and biological activity of a macrocycle containing a
 bis(oxadiazole)pyridine derivative as fluorophore.
;
_journal_issue 22
_journal_name_full 'Dalton transactions (Cambridge, England : 2003)'
_journal_page_first 7496
_journal_page_last 7506
_journal_paper_doi 10.1039/c9dt03910d
_journal_volume 49
_journal_year 2020
_chemical_formula_sum 'C30 H32 N8 O2'
_chemical_formula_weight 536.64
_space_group_crystal_system triclinic
_space_group_IT_number 2
_space_group_name_Hall '-P 1'
_space_group_name_H-M_alt 'P -1'
_atom_sites_solution_hydrogens geom
_audit_creation_method SHELXL-2018/3
_audit_update_record
;
2019-10-02 deposited with the CCDC.	2020-05-19 downloaded from the CCDC.
;
_cell_angle_alpha 89.071(3)
_cell_angle_beta 88.803(2)
_cell_angle_gamma 86.849(3)
_cell_formula_units_Z 4
_cell_length_a 13.4534(4)
_cell_length_b 13.8945(6)
_cell_length_c 14.6955(4)
_cell_measurement_reflns_used 12329
_cell_measurement_temperature 100(2)
_cell_measurement_theta_max 72.0820
_cell_measurement_theta_min 4.4100
_cell_volume 2741.94(16)
_computing_cell_refinement
;
CrysAlisPro, Agilent Technologies,
Version 1.171.37.35g (release 09-12-2014 CrysAlis171 .NET)
(compiled Dec  9 2014,15:38:47)
;
_computing_data_collection
;
CrysAlisPro, Agilent Technologies,
Version 1.171.37.35g (release 09-12-2014 CrysAlis171 .NET)
(compiled Dec  9 2014,15:38:47)
;
_computing_data_reduction
;
CrysAlisPro, Agilent Technologies,
Version 1.171.37.35g (release 09-12-2014 CrysAlis171 .NET)
(compiled Dec  9 2014,15:38:47)
;
_computing_molecular_graphics 'ORTEP-3 (Farrugia, 2012)'
_computing_publication_material 'PARST97 (Nardelli, 1995)'
_computing_structure_refinement 'SHELXL-2018/3 (Sheldrick, 2018)'
_computing_structure_solution 'SIR-2004 (Burla, 2005)'
_diffrn_ambient_temperature 100(2)
_diffrn_measured_fraction_theta_full 0.998
_diffrn_measured_fraction_theta_max 0.970
_diffrn_measurement_device_type 'Xcalibur, Onyx'
_diffrn_radiation_type CuK\a
_diffrn_radiation_wavelength 1.54184
_diffrn_reflns_av_R_equivalents 0.0729
_diffrn_reflns_av_unetI/netI 0.0616
_diffrn_reflns_Laue_measured_fraction_full 0.998
_diffrn_reflns_Laue_measured_fraction_max 0.970
_diffrn_reflns_limit_h_max 16
_diffrn_reflns_limit_h_min -16
_diffrn_reflns_limit_k_max 16
_diffrn_reflns_limit_k_min -16
_diffrn_reflns_limit_l_max 13
_diffrn_reflns_limit_l_min -18
_diffrn_reflns_number 29384
_diffrn_reflns_point_group_measured_fraction_full 0.998
_diffrn_reflns_point_group_measured_fraction_max 0.970
_diffrn_reflns_theta_full 67.684
_diffrn_reflns_theta_max 72.428
_diffrn_reflns_theta_min 4.350
_diffrn_source 'Enhance (Cu) X-ray Source'
_exptl_absorpt_coefficient_mu 0.687
_exptl_absorpt_correction_T_max 1.00000
_exptl_absorpt_correction_T_min 0.80323
_exptl_absorpt_correction_type multi-scan
_exptl_absorpt_process_details
;
CrysAlisPro, Agilent Technologies,
Version 1.171.37.35g (release 09-12-2014 CrysAlis171 .NET)
(compiled Dec  9 2014,15:38:47)
Empirical absorption correction using spherical harmonics,
 implemented in SCALE3 ABSPACK scaling algorithm.
;
_exptl_crystal_colour colourless
_exptl_crystal_density_diffrn 1.300
_exptl_crystal_description prism
_exptl_crystal_F_000 1136
_exptl_crystal_size_max 0.28
_exptl_crystal_size_mid 0.23
_exptl_crystal_size_min 0.20
_refine_diff_density_max 0.548
_refine_diff_density_min -0.491
_refine_diff_density_rms 0.106
_refine_ls_extinction_method none
_refine_ls_goodness_of_fit_ref 1.096
_refine_ls_hydrogen_treatment constr
_refine_ls_matrix_type full
_refine_ls_number_parameters 840
_refine_ls_number_reflns 10552
_refine_ls_number_restraints 30
_refine_ls_restrained_S_all 1.095
_refine_ls_R_factor_all 0.1224
_refine_ls_R_factor_gt 0.0994
_refine_ls_shift/su_max 0.000
_refine_ls_shift/su_mean 0.000
_refine_ls_structure_factor_coef Fsqd
_refine_ls_weighting_details 'w=1/[\s^2^(Fo^2^)+(0.1322P)^2^+15.0632P] where P=(Fo^2^+2Fc^2^)/3'
_refine_ls_weighting_scheme calc
_refine_ls_wR_factor_gt 0.3289
_refine_ls_wR_factor_ref 0.3454
_reflns_Friedel_coverage 0.000
_reflns_number_gt 7809
_reflns_number_total 10552
_reflns_threshold_expression 'I > 2\s(I)'
_cod_data_source_file c9dt03910d2.cif
_cod_data_source_block L
_cod_depositor_comments 'Adding full bibliography for 7704446.cif.'
_cod_database_code 7704446
_shelx_shelxl_version_number 2018/3
_shelx_space_group_comment
;
The symmetry employed for this shelxl refinement is uniquely defined
by the following loop, which should always be used as a source of
symmetry information in preference to the above space-group names.
They are only intended as comments.
;

loop_
_space_group_symop_operation_xyz
'x, y, z'
'-x, -y, -z'

loop_
_atom_site_label
_atom_site_type_symbol
_atom_site_fract_x
_atom_site_fract_y
_atom_site_fract_z
_atom_site_U_iso_or_equiv
_atom_site_adp_type
_atom_site_occupancy
_atom_site_site_symmetry_order
_atom_site_calc_flag
_atom_site_refinement_flags_posn
_atom_site_refinement_flags_adp
_atom_site_refinement_flags_occupancy
_atom_site_disorder_assembly
_atom_site_disorder_group
O1A O 0.9806(3) -0.3616(3) 0.3834(2) 0.0287(8) Uani 1 1 d . . . . .
O2A O 0.8060(3) 0.0535(3) 0.4487(2) 0.0305(8) Uani 1 1 d . . . . .
N1A N 0.9469(3) -0.1673(3) 0.4050(3) 0.0286(9) Uani 1 1 d . . . . .
N2A N 1.1251(4) -0.3460(3) 0.3130(3) 0.0376(11) Uani 1 1 d . . . . .
N3A N 1.1096(4) -0.4443(3) 0.3231(3) 0.0362(11) Uani 1 1 d . . . . .
N4A N 0.7708(3) -0.4229(3) 0.3422(3) 0.0309(10) Uani 1 1 d . . . . .
N5A N 0.7152(3) -0.1850(3) 0.2280(3) 0.0321(10) Uani 1 1 d . . . . .
N6A N 0.6222(3) 0.0377(3) 0.3508(3) 0.0306(10) Uani 1 1 d . . . . .
N7A N 0.7169(3) -0.0144(4) 0.5579(3) 0.0348(10) Uani 1 1 d . . . . .
N8A N 0.7925(3) -0.0820(3) 0.5278(3) 0.0325(10) Uani 1 1 d . . . . .
C1A C 0.9303(4) -0.0716(4) 0.4112(3) 0.0275(11) Uani 1 1 d . . . . .
C2A C 0.9923(4) -0.0042(4) 0.3729(4) 0.0297(11) Uani 1 1 d . . . . .
H2A H 0.976623 0.062928 0.378721 0.036 Uiso 1 1 calc R U . . .
C3A C 1.0773(4) -0.0375(4) 0.3261(4) 0.0320(12) Uani 1 1 d . . . . .
H3A H 1.121649 0.006461 0.299706 0.038 Uiso 1 1 calc R U . . .
C4A C 1.0965(4) -0.1352(4) 0.3183(4) 0.0312(11) Uani 1 1 d . . . . .
H4A H 1.154158 -0.160075 0.286313 0.037 Uiso 1 1 calc R U . . .
C5A C 1.0296(4) -0.1970(4) 0.3582(3) 0.0281(11) Uani 1 1 d . . . . .
C6A C 1.0488(4) -0.3006(4) 0.3497(4) 0.0294(11) Uani 1 1 d . . . . .
C7A C 1.0230(4) -0.4507(4) 0.3642(4) 0.0292(11) Uani 1 1 d . . . . .
C8A C 0.9758(4) -0.5389(4) 0.3900(3) 0.0296(11) Uani 1 1 d . . . . .
C9A C 1.0355(4) -0.6247(4) 0.3780(4) 0.0324(12) Uani 1 1 d . . . . .
H9A H 1.101730 -0.621512 0.355035 0.039 Uiso 1 1 calc R U . . .
C10A C 0.9987(4) -0.7127(4) 0.3992(4) 0.0354(12) Uani 1 1 d . . . . .
H10A H 1.039348 -0.770092 0.390550 0.042 Uiso 1 1 calc R U . . .
C11A C 0.9018(4) -0.7178(4) 0.4335(4) 0.0349(12) Uani 1 1 d . . . . .
H11A H 0.876087 -0.778542 0.448227 0.042 Uiso 1 1 calc R U . . .
C12A C 0.8429(4) -0.6333(4) 0.4461(4) 0.0331(12) Uani 1 1 d . . . . .
H12A H 0.777227 -0.637458 0.470430 0.040 Uiso 1 1 calc R U . . .
C13A C 0.8770(4) -0.5431(4) 0.4243(3) 0.0295(11) Uani 1 1 d . . . . .
C14A C 0.8060(4) -0.4549(4) 0.4326(3) 0.0300(11) Uani 1 1 d . . . . .
H14A H 0.748360 -0.470401 0.472090 0.036 Uiso 1 1 calc R U . . .
H14B H 0.840287 -0.402173 0.461151 0.036 Uiso 1 1 calc R U . . .
C15A C 0.6933(4) -0.4845(4) 0.3121(4) 0.0364(13) Uani 1 1 d . . . . .
H15A H 0.718726 -0.551913 0.313216 0.055 Uiso 1 1 calc R U . . .
H15B H 0.634954 -0.476859 0.352912 0.055 Uiso 1 1 calc R U . . .
H15C H 0.674306 -0.465816 0.249953 0.055 Uiso 1 1 calc R U . . .
C16A C 0.7355(4) -0.3214(4) 0.3414(4) 0.0313(11) Uani 1 1 d . . . . .
H16A H 0.788622 -0.281548 0.363226 0.038 Uiso 1 1 calc R U . . .
H16B H 0.677224 -0.312562 0.383278 0.038 Uiso 1 1 calc R U . . .
C17A C 0.7060(4) -0.2876(4) 0.2452(4) 0.0329(12) Uani 1 1 d . . . . .
H17A H 0.748406 -0.324094 0.200341 0.039 Uiso 1 1 calc R U . . .
H17B H 0.636144 -0.303228 0.235348 0.039 Uiso 1 1 calc R U . . .
C18A C 0.6920(5) -0.1644(4) 0.1324(4) 0.0379(13) Uani 1 1 d . . . . .
H18A H 0.697828 -0.095516 0.119430 0.057 Uiso 1 1 calc R U . . .
H18B H 0.738838 -0.201952 0.093103 0.057 Uiso 1 1 calc R U . . .
H18C H 0.623950 -0.181975 0.120726 0.057 Uiso 1 1 calc R U . . .
C19A C 0.6490(4) -0.1267(4) 0.2879(4) 0.0330(12) Uani 1 1 d . . . . .
H19A H 0.665258 -0.142681 0.352006 0.040 Uiso 1 1 calc R U . . .
H19B H 0.579446 -0.143320 0.278308 0.040 Uiso 1 1 calc R U . . .
C20A C 0.6572(4) -0.0186(4) 0.2716(4) 0.0325(12) Uani 1 1 d . . . . .
H20A H 0.727558 -0.005398 0.257792 0.039 Uiso 1 1 calc R U . . .
H20B H 0.617418 0.001994 0.218163 0.039 Uiso 1 1 calc R U . . .
C21A C 0.5158(4) 0.0283(5) 0.3690(4) 0.0403(14) Uani 1 1 d . . . . .
H21A H 0.502664 -0.039922 0.377760 0.060 Uiso 1 1 calc R U . . .
H21B H 0.495648 0.063734 0.424096 0.060 Uiso 1 1 calc R U . . .
H21C H 0.477825 0.054847 0.317300 0.060 Uiso 1 1 calc R U . . .
C22A C 0.6441(4) 0.1392(4) 0.3374(4) 0.0341(12) Uani 1 1 d . . . . .
H22A H 0.599325 0.169112 0.291036 0.041 Uiso 1 1 calc R U . . .
H22B H 0.713545 0.143478 0.314857 0.041 Uiso 1 1 calc R U . . .
C23A C 0.6300(4) 0.1929(4) 0.4253(4) 0.0330(12) Uani 1 1 d . . . . .
C24A C 0.5751(4) 0.2810(4) 0.4276(5) 0.0417(14) Uani 1 1 d . . . . .
H24A H 0.550962 0.309149 0.372435 0.050 Uiso 1 1 calc R U . . .
C25A C 0.5553(5) 0.3282(5) 0.5090(5) 0.0507(17) Uani 1 1 d . . . . .
H25A H 0.518522 0.388566 0.509313 0.061 Uiso 1 1 calc R U . . .
C26A C 0.5887(5) 0.2875(5) 0.5889(5) 0.0539(18) Uani 1 1 d . . . . .
H26A H 0.573465 0.319146 0.644754 0.065 Uiso 1 1 calc R U . . .
C27A C 0.6447(5) 0.2006(5) 0.5893(4) 0.0455(15) Uani 1 1 d . . . . .
H27A H 0.668315 0.173283 0.644982 0.055 Uiso 1 1 calc R U . . .
C28A C 0.6662(4) 0.1536(4) 0.5078(4) 0.0338(12) Uani 1 1 d . . . . .
C29A C 0.7266(4) 0.0626(4) 0.5083(4) 0.0307(11) Uani 1 1 d . . . . .
C30A C 0.8415(4) -0.0389(4) 0.4643(4) 0.0291(11) Uani 1 1 d . . . . .
O1B O 0.9857(3) -0.1357(3) 0.8801(2) 0.0286(8) Uani 1 1 d . . . . .
O2B O 0.8114(3) -0.5355(3) 0.9541(3) 0.0346(9) Uani 1 1 d . . . . .
N1B N 0.9509(3) -0.3279(3) 0.9054(3) 0.0285(9) Uani 1 1 d . . . . .
N2B N 1.1327(4) -0.1679(3) 0.8140(3) 0.0354(10) Uani 1 1 d . . . . .
N3B N 1.1185(3) -0.0678(3) 0.8229(3) 0.0347(10) Uani 1 1 d . . . . .
N4B N 0.7778(3) -0.0505(3) 0.8456(3) 0.0306(10) Uani 1 1 d . . . . .
N5B N 0.7330(7) -0.2847(7) 0.7276(5) 0.0308(19) Uani 0.562(7) 1 d . U P A 1
N6B N 0.630(4) -0.505(2) 0.840(2) 0.032(4) Uani 0.562(7) 1 d . U P A 1
N5C N 0.6739(10) -0.2571(9) 0.7347(7) 0.034(2) Uani 0.438(7) 1 d . U P A 2
N6C N 0.626(5) -0.489(3) 0.857(3) 0.032(5) Uani 0.438(7) 1 d . U P A 2
N7B N 0.7146(4) -0.4558(4) 1.0528(3) 0.0404(12) Uani 1 1 d . . . . .
N8B N 0.7902(4) -0.3956(4) 1.0231(3) 0.0353(11) Uani 1 1 d . . . . .
C1B C 0.9332(4) -0.4212(4) 0.9127(3) 0.0280(11) Uani 1 1 d . . . . .
C2B C 0.9939(4) -0.4948(4) 0.8733(4) 0.0305(11) Uani 1 1 d . . . . .
H2B H 0.978052 -0.560359 0.880597 0.037 Uiso 1 1 calc R U . . .
C3B C 1.0776(4) -0.4703(4) 0.8236(4) 0.0320(11) Uani 1 1 d . . . . .
H3B H 1.120669 -0.518480 0.796235 0.038 Uiso 1 1 calc R U . . .
C4B C 1.0968(4) -0.3743(4) 0.8147(4) 0.0317(11) Uani 1 1 d . . . . .
H4B H 1.153193 -0.354803 0.780597 0.038 Uiso 1 1 calc R U . . .
C5B C 1.0318(4) -0.3061(4) 0.8568(3) 0.0290(11) Uani 1 1 d . . . . .
C6B C 1.0535(4) -0.2044(4) 0.8487(3) 0.0271(10) Uani 1 1 d . . . . .
C7B C 1.0320(4) -0.0524(4) 0.8624(3) 0.0280(11) Uani 1 1 d . . . . .
C8B C 0.9855(4) 0.0415(4) 0.8868(3) 0.0283(11) Uani 1 1 d . . . . .
C9B C 1.0446(4) 0.1200(4) 0.8714(4) 0.0316(11) Uani 1 1 d . . . . .
H9B H 1.110052 0.109402 0.846660 0.038 Uiso 1 1 calc R U . . .
C10B C 1.0099(4) 0.2126(4) 0.8914(4) 0.0354(12) Uani 1 1 d . . . . .
H10B H 1.051015 0.265310 0.881177 0.042 Uiso 1 1 calc R U . . .
C11B C 0.9136(4) 0.2277(4) 0.9269(4) 0.0355(12) Uani 1 1 d . . . . .
H11B H 0.888505 0.291117 0.940776 0.043 Uiso 1 1 calc R U . . .
C12B C 0.8545(4) 0.1502(4) 0.9421(4) 0.0331(12) Uani 1 1 d . . . . .
H12B H 0.789279 0.161659 0.967143 0.040 Uiso 1 1 calc R U . . .
C13B C 0.8876(4) 0.0559(4) 0.9219(3) 0.0293(11) Uani 1 1 d . . . . .
C14B C 0.8157(4) -0.0235(4) 0.9338(4) 0.0305(11) Uani 1 1 d . . . . .
H14C H 0.849855 -0.080505 0.963003 0.037 Uiso 1 1 calc R U . . .
H14D H 0.759340 -0.001338 0.973996 0.037 Uiso 1 1 calc R U . . .
C15B C 0.6991(4) 0.0198(4) 0.8158(4) 0.0376(13) Uani 1 1 d . . . . .
H15D H 0.723589 0.084847 0.817071 0.056 Uiso 1 1 calc R U . . .
H15E H 0.680065 0.005207 0.753734 0.056 Uiso 1 1 calc R U . . .
H15F H 0.640957 0.016110 0.856842 0.056 Uiso 1 1 calc R U . . .
C16B C 0.7435(4) -0.1485(4) 0.8445(4) 0.0357(12) Uani 1 1 d . . . . .
H16C H 0.682826 -0.151045 0.883595 0.043 Uiso 0.562(7) 1 calc R U P A 1
H16D H 0.795254 -0.192783 0.871661 0.043 Uiso 0.562(7) 1 calc R U P A 1
H16E H 0.676160 -0.150216 0.872809 0.043 Uiso 0.438(7) 1 calc R U P A 2
H16F H 0.789307 -0.192888 0.879061 0.043 Uiso 0.438(7) 1 calc R U P A 2
C17B C 0.720(3) -0.185(2) 0.751(3) 0.036(6) Uani 0.562(7) 1 d . U P A 1
H17C H 0.649845 -0.164549 0.740097 0.044 Uiso 0.562(7) 1 calc R U P A 1
H17D H 0.760879 -0.148486 0.707083 0.044 Uiso 0.562(7) 1 calc R U P A 1
C18B C 0.6778(12) -0.2799(12) 0.6349(10) 0.038(3) Uani 0.562(7) 1 d . U P A 1
H18D H 0.679668 -0.344383 0.608595 0.057 Uiso 0.562(7) 1 calc R U P A 1
H18F H 0.608469 -0.256685 0.645071 0.057 Uiso 0.562(7) 1 calc R U P A 1
H18E H 0.710832 -0.235758 0.592921 0.057 Uiso 0.562(7) 1 calc R U P A 1
C19B C 0.6646(16) -0.343(2) 0.786(2) 0.038(5) Uani 0.562(7) 1 d . U P A 1
H19C H 0.677307 -0.331854 0.851095 0.045 Uiso 0.562(7) 1 calc R U P A 1
H19D H 0.594611 -0.321817 0.774239 0.045 Uiso 0.562(7) 1 calc R U P A 1
C20B C 0.6788(7) -0.4475(7) 0.7682(7) 0.034(2) Uani 0.562(7) 1 d . U P A 1
H20C H 0.650940 -0.461437 0.708316 0.040 Uiso 0.562(7) 1 calc R U P A 1
H20D H 0.750918 -0.466246 0.765985 0.040 Uiso 0.562(7) 1 calc R U P A 1
C21B C 0.5238(8) -0.4934(10) 0.8328(10) 0.054(3) Uani 0.562(7) 1 d . U P A 1
H21D H 0.502550 -0.425128 0.838079 0.081 Uiso 0.562(7) 1 calc R U P A 1
H21E H 0.503815 -0.517117 0.773844 0.081 Uiso 0.562(7) 1 calc R U P A 1
H21F H 0.492570 -0.530446 0.881875 0.081 Uiso 0.562(7) 1 calc R U P A 1
C22B C 0.6623(8) -0.6068(8) 0.8317(7) 0.034(2) Uani 0.562(7) 1 d . U P A 1
H22C H 0.734214 -0.612313 0.815547 0.041 Uiso 0.562(7) 1 calc R U P A 1
H22D H 0.625649 -0.636126 0.782443 0.041 Uiso 0.562(7) 1 calc R U P A 1
C23B C 0.6441(7) -0.6610(7) 0.9204(7) 0.031(2) Uani 0.562(7) 1 d . . P A 1
C24B C 0.5901(7) -0.7438(7) 0.9223(7) 0.032(2) Uani 0.562(7) 1 d . . P A 1
H24B H 0.564458 -0.766232 0.867281 0.039 Uiso 0.562(7) 1 calc R U P A 1
C25B C 0.5729(9) -0.7946(9) 1.0036(9) 0.036(3) Uani 0.562(7) 1 d . . P A 1
H25B H 0.539394 -0.853092 1.004072 0.043 Uiso 0.562(7) 1 calc R U P A 1
C26B C 0.604(3) -0.759(3) 1.079(4) 0.031(7) Uani 0.562(7) 1 d . . P A 1
H26B H 0.588866 -0.791407 1.134332 0.038 Uiso 0.562(7) 1 calc R U P A 1
C27B C 0.657(2) -0.680(3) 1.083(2) 0.041(7) Uani 0.562(7) 1 d . . P A 1
H27B H 0.686190 -0.664103 1.139498 0.049 Uiso 0.562(7) 1 calc R U P A 1
C17C C 0.741(3) -0.179(3) 0.746(4) 0.032(6) Uani 0.438(7) 1 d . U P A 2
H17E H 0.718654 -0.122490 0.708007 0.038 Uiso 0.438(7) 1 calc R U P A 2
H17F H 0.809140 -0.199929 0.725494 0.038 Uiso 0.438(7) 1 calc R U P A 2
C18C C 0.7182(12) -0.2983(16) 0.6302(14) 0.030(4) Uani 0.438(7) 1 d . U P A 2
H18G H 0.708896 -0.246889 0.584221 0.045 Uiso 0.438(7) 1 calc R U P A 2
H18H H 0.789266 -0.317262 0.634328 0.045 Uiso 0.438(7) 1 calc R U P A 2
H18I H 0.681671 -0.354032 0.612897 0.045 Uiso 0.438(7) 1 calc R U P A 2
C19C C 0.6948(19) -0.341(2) 0.788(3) 0.032(5) Uani 0.438(7) 1 d . U P A 2
H19E H 0.728629 -0.322815 0.843743 0.039 Uiso 0.438(7) 1 calc R U P A 2
H19F H 0.741204 -0.385061 0.753207 0.039 Uiso 0.438(7) 1 calc R U P A 2
C20C C 0.6030(9) -0.3929(9) 0.8141(9) 0.033(3) Uani 0.438(7) 1 d . U P A 2
H20E H 0.562029 -0.352800 0.857289 0.040 Uiso 0.438(7) 1 calc R U P A 2
H20F H 0.563224 -0.400865 0.759095 0.040 Uiso 0.438(7) 1 calc R U P A 2
C21C C 0.6436(12) -0.5583(11) 0.7843(11) 0.043(3) Uani 0.438(7) 1 d . U P A 2
H21G H 0.700801 -0.540108 0.746732 0.064 Uiso 0.438(7) 1 calc R U P A 2
H21H H 0.657489 -0.622620 0.810994 0.064 Uiso 0.438(7) 1 calc R U P A 2
H21I H 0.584550 -0.559063 0.746372 0.064 Uiso 0.438(7) 1 calc R U P A 2
C22C C 0.5391(9) -0.5168(11) 0.9130(10) 0.039(3) Uani 0.438(7) 1 d . U P A 2
H22E H 0.483343 -0.530535 0.873213 0.047 Uiso 0.438(7) 1 calc R U P A 2
H22F H 0.516882 -0.462769 0.953024 0.047 Uiso 0.438(7) 1 calc R U P A 2
C23C C 0.5672(9) -0.6056(9) 0.9709(8) 0.030(3) Uani 0.438(7) 1 d . . P A 2
C24C C 0.5048(10) -0.6822(10) 0.9770(9) 0.034(3) Uani 0.438(7) 1 d . . P A 2
H24C H 0.444526 -0.679229 0.944280 0.041 Uiso 0.438(7) 1 calc R U P A 2
C25C C 0.5305(13) -0.7650(11) 1.0319(11) 0.037(3) Uani 0.438(7) 1 d . . P A 2
H25C H 0.485989 -0.815764 1.035565 0.045 Uiso 0.438(7) 1 calc R U P A 2
C26C C 0.623(4) -0.775(5) 1.083(4) 0.030(7) Uani 0.438(7) 1 d . . P A 2
H26C H 0.642354 -0.829896 1.118924 0.036 Uiso 0.438(7) 1 calc R U P A 2
C27C C 0.682(3) -0.690(3) 1.073(3) 0.030(6) Uani 0.438(7) 1 d . . P A 2
H27C H 0.734084 -0.684005 1.115233 0.035 Uiso 0.438(7) 1 calc R U P A 2
C28B C 0.6702(5) -0.6213(5) 1.0095(5) 0.0472(16) Uani 1 1 d . . . . .
C29B C 0.7280(4) -0.5354(4) 1.0095(4) 0.0367(13) Uani 1 1 d . . . . .
C30B C 0.8440(4) -0.4458(4) 0.9652(3) 0.0276(11) Uani 1 1 d . . . . .

loop_
_atom_site_aniso_label
_atom_site_aniso_U_11
_atom_site_aniso_U_22
_atom_site_aniso_U_33
_atom_site_aniso_U_23
_atom_site_aniso_U_13
_atom_site_aniso_U_12
O1A 0.0247(18) 0.0280(19) 0.0338(19) -0.0006(15) -0.0003(14) -0.0038(14)
O2A 0.0272(18) 0.0317(19) 0.0324(19) -0.0008(15) -0.0006(15) -0.0009(15)
N1A 0.027(2) 0.030(2) 0.029(2) -0.0005(17) -0.0037(17) -0.0007(17)
N2A 0.036(3) 0.034(3) 0.043(3) -0.002(2) 0.004(2) -0.003(2)
N3A 0.034(3) 0.031(2) 0.043(3) -0.002(2) 0.007(2) -0.0010(19)
N4A 0.029(2) 0.030(2) 0.034(2) -0.0027(18) -0.0050(18) -0.0039(18)
N5A 0.031(2) 0.034(2) 0.031(2) -0.0020(19) -0.0033(18) 0.0006(19)
N6A 0.024(2) 0.032(2) 0.035(2) -0.0041(19) -0.0014(18) -0.0021(18)
N7A 0.029(2) 0.043(3) 0.032(2) -0.001(2) 0.0001(19) -0.001(2)
N8A 0.027(2) 0.037(2) 0.034(2) -0.0001(19) -0.0004(18) 0.0007(19)
C1A 0.024(2) 0.030(3) 0.029(3) 0.001(2) -0.004(2) -0.002(2)
C2A 0.030(3) 0.029(3) 0.030(3) -0.001(2) 0.000(2) -0.005(2)
C3A 0.031(3) 0.036(3) 0.030(3) 0.001(2) -0.003(2) -0.010(2)
C4A 0.028(3) 0.036(3) 0.029(3) 0.002(2) -0.002(2) -0.002(2)
C5A 0.025(2) 0.031(3) 0.028(3) -0.001(2) -0.003(2) 0.000(2)
C6A 0.029(3) 0.031(3) 0.029(3) 0.002(2) 0.001(2) -0.003(2)
C7A 0.029(3) 0.029(3) 0.029(3) -0.001(2) -0.004(2) 0.001(2)
C8A 0.032(3) 0.032(3) 0.025(2) -0.001(2) -0.005(2) -0.002(2)
C9A 0.033(3) 0.036(3) 0.028(3) 0.000(2) -0.005(2) 0.002(2)
C10A 0.043(3) 0.026(3) 0.037(3) -0.003(2) -0.008(2) 0.001(2)
C11A 0.038(3) 0.031(3) 0.036(3) 0.000(2) -0.006(2) -0.005(2)
C12A 0.032(3) 0.036(3) 0.032(3) 0.000(2) -0.006(2) -0.005(2)
C13A 0.032(3) 0.031(3) 0.026(2) -0.003(2) -0.005(2) -0.004(2)
C14A 0.031(3) 0.034(3) 0.025(2) -0.003(2) -0.002(2) -0.003(2)
C15A 0.033(3) 0.038(3) 0.038(3) -0.006(2) -0.006(2) -0.005(2)
C16A 0.029(3) 0.034(3) 0.031(3) -0.003(2) -0.004(2) -0.002(2)
C17A 0.035(3) 0.031(3) 0.033(3) -0.003(2) -0.003(2) -0.002(2)
C18A 0.039(3) 0.042(3) 0.033(3) 0.000(2) -0.003(2) -0.001(2)
C19A 0.032(3) 0.035(3) 0.032(3) -0.003(2) 0.002(2) 0.000(2)
C20A 0.031(3) 0.035(3) 0.032(3) 0.000(2) 0.002(2) -0.001(2)
C21A 0.026(3) 0.043(3) 0.052(4) -0.004(3) 0.004(2) -0.007(2)
C22A 0.033(3) 0.033(3) 0.036(3) 0.001(2) 0.000(2) 0.000(2)
C23A 0.025(3) 0.033(3) 0.041(3) -0.005(2) 0.000(2) -0.002(2)
C24A 0.033(3) 0.037(3) 0.054(4) -0.003(3) -0.003(3) 0.004(2)
C25A 0.039(3) 0.048(4) 0.065(4) -0.020(3) -0.005(3) 0.010(3)
C26A 0.046(4) 0.058(4) 0.056(4) -0.029(3) -0.006(3) 0.012(3)
C27A 0.037(3) 0.057(4) 0.042(3) -0.012(3) -0.008(3) 0.003(3)
C28A 0.025(3) 0.039(3) 0.037(3) -0.006(2) 0.000(2) -0.001(2)
C29A 0.023(2) 0.039(3) 0.030(3) -0.004(2) 0.001(2) -0.004(2)
C30A 0.030(3) 0.028(3) 0.029(3) 0.001(2) -0.003(2) -0.005(2)
O1B 0.0282(18) 0.0270(18) 0.0307(18) -0.0001(14) -0.0026(14) -0.0019(14)
O2B 0.0267(19) 0.0288(19) 0.049(2) -0.0017(16) -0.0060(17) -0.0040(15)
N1B 0.028(2) 0.031(2) 0.026(2) -0.0003(17) -0.0053(17) -0.0005(18)
N2B 0.034(2) 0.032(2) 0.040(3) 0.000(2) 0.003(2) -0.0007(19)
N3B 0.032(2) 0.032(2) 0.040(3) 0.001(2) 0.005(2) -0.0008(19)
N4B 0.028(2) 0.034(2) 0.030(2) 0.0024(18) -0.0049(18) -0.0034(18)
N5B 0.028(5) 0.039(4) 0.025(4) 0.002(3) -0.003(3) -0.003(4)
N6B 0.028(7) 0.038(8) 0.030(11) 0.001(6) -0.010(8) -0.007(8)
N5C 0.031(7) 0.040(6) 0.031(5) 0.000(4) -0.006(5) -0.009(5)
N6C 0.036(9) 0.030(10) 0.033(14) -0.001(6) -0.006(10) -0.011(9)
N7B 0.043(3) 0.050(3) 0.030(2) -0.003(2) 0.001(2) -0.019(2)
N8B 0.034(2) 0.040(3) 0.032(2) -0.004(2) -0.0002(19) -0.009(2)
C1B 0.027(3) 0.031(3) 0.026(2) -0.002(2) -0.008(2) 0.001(2)
C2B 0.033(3) 0.029(3) 0.029(3) -0.003(2) -0.004(2) 0.001(2)
C3B 0.036(3) 0.033(3) 0.027(3) -0.003(2) -0.003(2) 0.004(2)
C4B 0.032(3) 0.037(3) 0.026(3) -0.001(2) 0.000(2) 0.003(2)
C5B 0.030(3) 0.031(3) 0.026(2) -0.002(2) -0.004(2) 0.000(2)
C6B 0.026(2) 0.028(3) 0.027(2) -0.002(2) -0.001(2) 0.002(2)
C7B 0.027(3) 0.028(3) 0.029(3) 0.002(2) -0.005(2) -0.005(2)
C8B 0.030(3) 0.030(3) 0.026(2) 0.000(2) -0.004(2) -0.001(2)
C9B 0.027(3) 0.034(3) 0.034(3) 0.002(2) -0.006(2) -0.005(2)
C10B 0.041(3) 0.032(3) 0.034(3) 0.001(2) -0.010(2) -0.006(2)
C11B 0.039(3) 0.031(3) 0.037(3) -0.003(2) -0.009(2) 0.003(2)
C12B 0.033(3) 0.037(3) 0.029(3) -0.001(2) -0.002(2) 0.003(2)
C13B 0.028(3) 0.033(3) 0.027(2) 0.001(2) -0.003(2) 0.000(2)
C14B 0.028(3) 0.035(3) 0.028(3) -0.001(2) -0.001(2) -0.002(2)
C15B 0.030(3) 0.044(3) 0.039(3) 0.003(2) -0.008(2) -0.001(2)
C16B 0.033(3) 0.041(3) 0.034(3) 0.002(2) -0.005(2) -0.007(2)
C17B 0.045(15) 0.037(7) 0.029(9) 0.001(6) 0.005(11) -0.014(8)
C18B 0.052(10) 0.036(8) 0.028(5) 0.003(5) -0.007(7) -0.013(8)
C19B 0.042(13) 0.044(6) 0.029(6) 0.002(5) -0.003(9) -0.020(9)
C20B 0.029(5) 0.039(5) 0.033(5) -0.002(4) -0.004(4) 0.000(4)
C21B 0.028(5) 0.060(8) 0.074(9) 0.022(7) -0.004(5) -0.004(5)
C22B 0.035(5) 0.037(5) 0.032(5) -0.003(4) -0.007(4) -0.009(4)
C23B 0.027(5) 0.033(5) 0.032(5) 0.000(4) 0.002(4) 0.002(4)
C24B 0.028(5) 0.033(5) 0.037(5) -0.005(4) -0.002(4) -0.003(4)
C25B 0.028(6) 0.033(6) 0.048(7) -0.001(5) 0.008(5) -0.005(5)
C26B 0.030(19) 0.025(13) 0.038(9) 0.017(8) 0.000(12) 0.001(11)
C27B 0.026(15) 0.065(13) 0.031(9) 0.006(8) -0.006(10) -0.001(10)
C17C 0.034(14) 0.027(8) 0.035(11) -0.001(7) 0.016(10) -0.008(7)
C18C 0.024(9) 0.032(8) 0.034(6) -0.001(5) -0.008(7) 0.004(7)
C19C 0.033(13) 0.027(7) 0.038(8) -0.007(6) 0.004(10) -0.010(8)
C20C 0.027(6) 0.037(6) 0.037(7) -0.003(5) 0.000(5) -0.002(5)
C21C 0.048(8) 0.036(7) 0.045(8) -0.007(7) 0.004(6) -0.008(6)
C22C 0.024(6) 0.048(8) 0.045(8) -0.001(6) -0.003(5) -0.002(5)
C23C 0.023(6) 0.037(7) 0.029(6) -0.004(5) 0.006(5) -0.002(5)
C24C 0.030(6) 0.041(7) 0.034(7) -0.006(5) -0.001(5) -0.006(5)
C25C 0.039(9) 0.032(8) 0.041(8) -0.002(6) -0.007(7) -0.002(6)
C26C 0.020(14) 0.03(2) 0.037(12) 0.007(12) -0.006(9) 0.010(11)
C27C 0.012(13) 0.035(11) 0.042(12) 0.003(8) 0.002(9) -0.010(10)
C28B 0.048(4) 0.048(4) 0.049(4) 0.012(3) -0.016(3) -0.022(3)
C29B 0.035(3) 0.040(3) 0.037(3) 0.006(2) -0.008(2) -0.010(2)
C30B 0.029(3) 0.024(2) 0.029(3) 0.000(2) -0.003(2) -0.002(2)

loop_
_atom_type_symbol
_atom_type_description
_atom_type_scat_dispersion_real
_atom_type_scat_dispersion_imag
_atom_type_scat_source
C C 0.0181 0.0091 'International Tables Vol C Tables 4.2.6.8 and 6.1.1.4'
H H 0.0000 0.0000 'International Tables Vol C Tables 4.2.6.8 and 6.1.1.4'
N N 0.0311 0.0180 'International Tables Vol C Tables 4.2.6.8 and 6.1.1.4'
O O 0.0492 0.0322 'International Tables Vol C Tables 4.2.6.8 and 6.1.1.4'

loop_
_geom_angle_atom_site_label_1
_geom_angle_atom_site_label_2
_geom_angle_atom_site_label_3
_geom_angle
_geom_angle_site_symmetry_1
_geom_angle_site_symmetry_3
_geom_angle_publ_flag
C6A O1A C7A 103.2(4) . . ?
C30A O2A C29A 102.6(4) . . ?
C1A N1A C5A 115.8(4) . . ?
C6A N2A N3A 106.5(4) . . ?
C7A N3A N2A 106.6(4) . . ?
C16A N4A C15A 111.1(4) . . ?
C16A N4A C14A 111.8(4) . . ?
C15A N4A C14A 110.2(4) . . ?
C17A N5A C19A 111.6(4) . . ?
C17A N5A C18A 108.2(4) . . ?
C19A N5A C18A 110.5(4) . . ?
C21A N6A C22A 110.7(4) . . ?
C21A N6A C20A 111.6(4) . . ?
C22A N6A C20A 110.2(4) . . ?
C29A N7A N8A 106.2(4) . . ?
C30A N8A N7A 106.0(4) . . ?
N1A C1A C2A 124.2(5) . . ?
N1A C1A C30A 116.0(5) . . ?
C2A C1A C30A 119.8(5) . . ?
C3A C2A C1A 118.3(5) . . ?
C4A C3A C2A 118.9(5) . . ?
C3A C4A C5A 118.6(5) . . ?
N1A C5A C4A 124.1(5) . . ?
N1A C5A C6A 116.9(5) . . ?
C4A C5A C6A 119.0(5) . . ?
N2A C6A O1A 112.4(5) . . ?
N2A C6A C5A 128.1(5) . . ?
O1A C6A C5A 119.5(4) . . ?
N3A C7A O1A 111.2(5) . . ?
N3A C7A C8A 126.5(5) . . ?
O1A C7A C8A 122.2(5) . . ?
C9A C8A C13A 119.9(5) . . ?
C9A C8A C7A 115.3(5) . . ?
C13A C8A C7A 124.7(5) . . ?
C10A C9A C8A 120.7(5) . . ?
C9A C10A C11A 119.9(5) . . ?
C10A C11A C12A 119.7(5) . . ?
C13A C12A C11A 122.1(5) . . ?
C12A C13A C8A 117.7(5) . . ?
C12A C13A C14A 119.2(5) . . ?
C8A C13A C14A 123.0(5) . . ?
N4A C14A C13A 110.4(4) . . ?
N4A C16A C17A 111.0(4) . . ?
N5A C17A C16A 114.1(4) . . ?
N5A C19A C20A 112.8(4) . . ?
N6A C20A C19A 112.0(4) . . ?
N6A C22A C23A 110.6(5) . . ?
C24A C23A C28A 118.2(5) . . ?
C24A C23A C22A 120.3(5) . . ?
C28A C23A C22A 121.4(5) . . ?
C25A C24A C23A 121.1(6) . . ?
C26A C25A C24A 119.8(6) . . ?
C25A C26A C27A 120.7(6) . . ?
C26A C27A C28A 119.8(6) . . ?
C27A C28A C23A 120.4(5) . . ?
C27A C28A C29A 119.6(5) . . ?
C23A C28A C29A 120.0(5) . . ?
N7A C29A O2A 112.3(5) . . ?
N7A C29A C28A 129.6(5) . . ?
O2A C29A C28A 118.1(5) . . ?
N8A C30A O2A 112.8(5) . . ?
N8A C30A C1A 130.5(5) . . ?
O2A C30A C1A 116.5(4) . . ?
C6B O1B C7B 102.7(4) . . ?
C30B O2B C29B 102.8(4) . . ?
C1B N1B C5B 116.3(5) . . ?
C6B N2B N3B 106.2(4) . . ?
C7B N3B N2B 106.4(4) . . ?
C16B N4B C14B 113.5(4) . . ?
C16B N4B C15B 110.8(4) . . ?
C14B N4B C15B 110.4(4) . . ?
C17B N5B C19B 110(2) . . ?
C17B N5B C18B 99(2) . . ?
C19B N5B C18B 101.8(13) . . ?
C21B N6B C22B 110(3) . . ?
C21B N6B C20B 111(3) . . ?
C22B N6B C20B 110(2) . . ?
C19C N5C C17C 116(3) . . ?
C19C N5C C18C 99.2(19) . . ?
C17C N5C C18C 99(2) . . ?
C21C N6C C22C 109(3) . . ?
C21C N6C C20C 108(3) . . ?
C22C N6C C20C 109(4) . . ?
C29B N7B N8B 107.0(5) . . ?
C30B N8B N7B 105.5(5) . . ?
N1B C1B C2B 123.9(5) . . ?
N1B C1B C30B 116.7(5) . . ?
C2B C1B C30B 119.4(5) . . ?
C3B C2B C1B 118.6(5) . . ?
C4B C3B C2B 118.4(5) . . ?
C3B C4B C5B 118.7(5) . . ?
N1B C5B C4B 124.1(5) . . ?
N1B C5B C6B 117.3(5) . . ?
C4B C5B C6B 118.6(5) . . ?
N2B C6B O1B 112.5(5) . . ?
N2B C6B C5B 127.7(5) . . ?
O1B C6B C5B 119.7(4) . . ?
N3B C7B O1B 112.2(5) . . ?
N3B C7B C8B 126.2(5) . . ?
O1B C7B C8B 121.6(5) . . ?
C9B C8B C13B 120.2(5) . . ?
C9B C8B C7B 115.3(5) . . ?
C13B C8B C7B 124.4(5) . . ?
C10B C9B C8B 121.3(5) . . ?
C9B C10B C11B 119.0(5) . . ?
C12B C11B C10B 120.0(5) . . ?
C11B C12B C13B 122.1(5) . . ?
C12B C13B C8B 117.4(5) . . ?
C12B C13B C14B 118.7(5) . . ?
C8B C13B C14B 123.8(5) . . ?
N4B C14B C13B 110.5(4) . . ?
N4B C16B C17B 114.9(12) . . ?
N4B C16B C17C 107.5(14) . . ?
N5B C17B C16B 123(3) . . ?
C20B C19B N5B 112(2) . . ?
N6B C20B C19B 110.8(14) . . ?
N6B C22B C23B 110.9(15) . . ?
C24B C23B C28B 117.1(8) . . ?
C24B C23B C22B 120.8(9) . . ?
C28B C23B C22B 121.6(8) . . ?
C23B C24B C25B 121.4(10) . . ?
C26B C25B C24B 118(2) . . ?
C25B C26B C27B 125(4) . . ?
C26B C27B C28B 121(3) . . ?
N5C C17C C16B 111(3) . . ?
N5C C19C C20C 113(2) . . ?
N6C C20C C19C 113(3) . . ?
N6C C22C C23C 110(2) . . ?
C24C C23C C28B 117.4(11) . . ?
C24C C23C C22C 120.6(11) . . ?
C28B C23C C22C 121.1(10) . . ?
C23C C24C C25C 120.6(12) . . ?
C24C C25C C26C 122(3) . . ?
C27C C26C C25C 113(4) . . ?
C28B C27C C26C 125(4) . . ?
C27C C28B C29B 121.4(17) . . ?
C27B C28B C29B 123.9(16) . . ?
C27B C28B C23B 116.2(17) . . ?
C29B C28B C23B 118.2(6) . . ?
C27C C28B C23C 116.8(16) . . ?
C29B C28B C23C 114.6(7) . . ?
N7B C29B O2B 111.7(5) . . ?
N7B C29B C28B 131.2(6) . . ?
O2B C29B C28B 117.1(6) . . ?
N8B C30B O2B 112.9(5) . . ?
N8B C30B C1B 130.2(5) . . ?
O2B C30B C1B 116.8(4) . . ?

loop_
_geom_bond_atom_site_label_1
_geom_bond_atom_site_label_2
_geom_bond_distance
_geom_bond_site_symmetry_2
_geom_bond_publ_flag
O1A C6A 1.364(6) . ?
O1A C7A 1.366(6) . ?
O2A C30A 1.362(6) . ?
O2A C29A 1.369(6) . ?
N1A C1A 1.340(7) . ?
N1A C5A 1.345(7) . ?
N2A C6A 1.288(7) . ?
N2A N3A 1.398(7) . ?
N3A C7A 1.308(7) . ?
N4A C16A 1.463(7) . ?
N4A C15A 1.464(7) . ?
N4A C14A 1.474(7) . ?
N5A C17A 1.455(7) . ?
N5A C19A 1.461(7) . ?
N5A C18A 1.466(7) . ?
N6A C21A 1.462(7) . ?
N6A C22A 1.465(7) . ?
N6A C20A 1.468(7) . ?
N7A C29A 1.295(7) . ?
N7A N8A 1.415(6) . ?
N8A C30A 1.292(7) . ?
C1A C2A 1.392(7) . ?
C1A C30A 1.468(7) . ?
C2A C3A 1.383(8) . ?
C3A C4A 1.374(8) . ?
C4A C5A 1.392(7) . ?
C5A C6A 1.455(7) . ?
C7A C8A 1.452(7) . ?
C8A C9A 1.411(8) . ?
C8A C13A 1.416(8) . ?
C9A C10A 1.373(8) . ?
C10A C11A 1.393(8) . ?
C11A C12A 1.394(8) . ?
C12A C13A 1.388(8) . ?
C13A C14A 1.517(7) . ?
C16A C17A 1.535(7) . ?
C19A C20A 1.527(8) . ?
C22A C23A 1.506(8) . ?
C23A C24A 1.395(8) . ?
C23A C28A 1.407(8) . ?
C24A C25A 1.388(9) . ?
C25A C26A 1.369(11) . ?
C26A C27A 1.388(10) . ?
C27A C28A 1.390(8) . ?
C28A C29A 1.466(8) . ?
O1B C6B 1.362(6) . ?
O1B C7B 1.363(6) . ?
O2B C30B 1.358(6) . ?
O2B C29B 1.372(7) . ?
N1B C1B 1.333(7) . ?
N1B C5B 1.335(7) . ?
N2B C6B 1.297(7) . ?
N2B N3B 1.402(7) . ?
N3B C7B 1.300(7) . ?
N4B C16B 1.463(7) . ?
N4B C14B 1.464(7) . ?
N4B C15B 1.469(7) . ?
N5B C17B 1.44(4) . ?
N5B C19B 1.51(2) . ?
N5B C18B 1.564(17) . ?
N6B C21B 1.43(5) . ?
N6B C22B 1.47(3) . ?
N6B C20B 1.47(4) . ?
N5C C19C 1.41(3) . ?
N5C C17C 1.47(4) . ?
N5C C18C 1.73(2) . ?
N6C C21C 1.45(3) . ?
N6C C22C 1.48(6) . ?
N6C C20C 1.48(5) . ?
N7B C29B 1.287(8) . ?
N7B N8B 1.411(7) . ?
N8B C30B 1.292(7) . ?
C1B C2B 1.398(7) . ?
C1B C30B 1.467(7) . ?
C2B C3B 1.386(8) . ?
C3B C4B 1.375(8) . ?
C4B C5B 1.396(7) . ?
C5B C6B 1.462(7) . ?
C7B C8B 1.461(7) . ?
C8B C9B 1.399(7) . ?
C8B C13B 1.409(7) . ?
C9B C10B 1.378(8) . ?
C10B C11B 1.392(8) . ?
C11B C12B 1.386(8) . ?
C12B C13B 1.395(8) . ?
C13B C14B 1.514(7) . ?
C16B C17B 1.51(4) . ?
C16B C17C 1.51(6) . ?
C19B C20B 1.48(3) . ?
C22B C23B 1.517(14) . ?
C23B C24B 1.393(14) . ?
C23B C28B 1.484(12) . ?
C24B C25B 1.399(15) . ?
C25B C26B 1.31(6) . ?
C26B C27B 1.35(7) . ?
C27B C28B 1.36(4) . ?
C19C C20C 1.51(2) . ?
C22C C23C 1.522(19) . ?
C23C C24C 1.391(17) . ?
C23C C28B 1.512(13) . ?
C24C C25C 1.43(2) . ?
C25C C26C 1.47(6) . ?
C26C C27C 1.46(9) . ?
C27C C28B 1.33(5) . ?
C28B C29B 1.460(8) . ?
